data_4326032
loop_
_publ_author_name
'Tom\'as Romero'
'Ra\'ul A. Orenes'
'Arturo Espinosa'
'Alberto T\'arraga'
'Pedro Molina'

_publ_section_title
;
 Synthesis, Structural Charaterization, and Electrochemical and Optical
 Properties of Ferrocene-Triazole-Pyridine Triads
;
_journal_name_full 'Inorganic Chemistry'
_journal_page_first 8214
_journal_page_last 8224
_journal_paper_doi 10.1021/ic200745q
_journal_volume 50
_journal_year 2011
_chemical_formula_sum 'C17 H14 Fe N4'
_chemical_formula_weight 330.17
_chemical_name_systematic
; 
 ? 
;
_space_group_IT_number 14
_symmetry_cell_setting monoclinic
_symmetry_space_group_name_Hall '-P 2yn'
_symmetry_space_group_name_H-M 'P 1 21/n 1'
_atom_sites_solution_hydrogens geom
_atom_sites_solution_primary direct
_atom_sites_solution_secondary difmap
_audit_creation_method SHELXL-97
_cell_angle_alpha 90.00
_cell_angle_beta 92.876(2)
_cell_angle_gamma 90.00
_cell_formula_units_Z 4
_cell_length_a 5.8197(5)
_cell_length_b 20.0251(18)
_cell_length_c 11.8181(10)
_cell_measurement_reflns_used 5696
_cell_measurement_temperature 100(2)
_cell_measurement_theta_max 28.61
_cell_measurement_theta_min 2.67
_cell_volume 1375.5(2)
_computing_cell_refinement 'Bruker SAINT'
_computing_data_collection 'Bruker SMART'
_computing_data_reduction 'Bruker SAINT'
_computing_molecular_graphics 'Bruker SHELXTL'
_computing_publication_material 'Bruker SHELXTL'
_computing_structure_refinement 'SHELXL-97 (Sheldrick, 1997)'
_computing_structure_solution 'SHELXS-97 (Sheldrick, 1990)'
_diffrn_ambient_temperature 100(2)
_diffrn_detector_area_resol_mean 8.26
_diffrn_measured_fraction_theta_full 1.000
_diffrn_measured_fraction_theta_max 0.947
_diffrn_measurement_device_type 'Bruker SMART APEX CCD'
_diffrn_measurement_method \w-scan
_diffrn_radiation_monochromator graphite
_diffrn_radiation_source 'fine-focus sealed tube'
_diffrn_radiation_type MoK\a
_diffrn_radiation_wavelength 0.71073
_diffrn_reflns_av_R_equivalents 0.0186
_diffrn_reflns_av_sigmaI/netI 0.0142
_diffrn_reflns_limit_h_max 7
_diffrn_reflns_limit_h_min -7
_diffrn_reflns_limit_k_max 25
_diffrn_reflns_limit_k_min -26
_diffrn_reflns_limit_l_max 15
_diffrn_reflns_limit_l_min -15
_diffrn_reflns_number 16570
_diffrn_reflns_theta_full 26.00
_diffrn_reflns_theta_max 28.65
_diffrn_reflns_theta_min 2.00
_exptl_absorpt_coefficient_mu 1.097
_exptl_absorpt_correction_T_max 0.8527
_exptl_absorpt_correction_T_min 0.7591
_exptl_absorpt_correction_type multi-scan
_exptl_absorpt_process_details SADABS
_exptl_crystal_colour yellow
_exptl_crystal_density_diffrn 1.594
_exptl_crystal_description prism
_exptl_crystal_F_000 680
_exptl_crystal_size_max 0.29
_exptl_crystal_size_mid 0.27
_exptl_crystal_size_min 0.15
_refine_diff_density_max 0.393
_refine_diff_density_min -0.411
_refine_diff_density_rms 0.078
_refine_ls_extinction_method none
_refine_ls_goodness_of_fit_ref 1.088
_refine_ls_hydrogen_treatment Riding
_refine_ls_matrix_type full
_refine_ls_number_parameters 199
_refine_ls_number_reflns 3343
_refine_ls_number_restraints 0
_refine_ls_restrained_S_all 1.088
_refine_ls_R_factor_all 0.0284
_refine_ls_R_factor_gt 0.0275
_refine_ls_shift/su_max 0.001
_refine_ls_shift/su_mean 0.000
_refine_ls_structure_factor_coef Fsqd
_refine_ls_weighting_details 'calc w=1/[\s^2^(Fo^2^)+(0.0416P)^2^+0.7305P] where P=(Fo^2^+2Fc^2^)/3'
_refine_ls_weighting_scheme calc
_refine_ls_wR_factor_gt 0.0725
_refine_ls_wR_factor_ref 0.0731
_reflns_number_gt 3219
_reflns_number_total 3343
_reflns_threshold_expression >2sigma(I)
_cod_data_source_file ic200745q_si_003.cif
_cod_data_source_block tr49s
_cod_original_sg_symbol_H-M 'P 21/n'
_cod_database_code 4326032

loop_
_symmetry_equiv_pos_as_xyz
'x, y, z'
'-x+1/2, y+1/2, -z+1/2'
'-x, -y, -z'
'x-1/2, -y-1/2, z-1/2'

loop_
_atom_site_label
_atom_site_type_symbol
_atom_site_fract_x
_atom_site_fract_y
_atom_site_fract_z
_atom_site_U_iso_or_equiv
_atom_site_adp_type
_atom_site_occupancy
_atom_site_symmetry_multiplicity
_atom_site_calc_flag
_atom_site_refinement_flags
Fe1 Fe 0.88214(3) 0.182458(9) 0.113650(15) 0.01048(7) Uani 1 1 d .
N1 N 1.10499(19) 0.32232(5) 0.09138(10) 0.0115(2) Uani 1 1 d .
N2 N 1.33145(19) 0.33877(6) 0.09291(10) 0.0146(2) Uani 1 1 d .
N3 N 1.35184(19) 0.38797(6) 0.02087(10) 0.0141(2) Uani 1 1 d .
N4 N 0.89452(19) 0.45980(6) -0.16327(10) 0.0153(2) Uani 1 1 d .
C1 C 1.0323(2) 0.27015(6) 0.16221(10) 0.0115(2) Uani 1 1 d .
C2 C 1.1734(2) 0.21560(6) 0.20090(11) 0.0131(2) Uani 1 1 d .
H2 H 1.3275 0.2072 0.1820 0.016 Uiso 1 1 calc R
C3 C 1.0392(2) 0.17622(7) 0.27332(11) 0.0143(3) Uani 1 1 d .
H3 H 1.0885 0.1368 0.3120 0.017 Uiso 1 1 calc R
C4 C 0.8172(2) 0.20650(7) 0.27761(11) 0.0140(2) Uani 1 1 d .
H4 H 0.6935 0.1903 0.3194 0.017 Uiso 1 1 calc R
C5 C 0.8119(2) 0.26515(6) 0.20871(11) 0.0128(2) Uani 1 1 d .
H5 H 0.6862 0.2950 0.1963 0.015 Uiso 1 1 calc R
C6 C 0.8451(3) 0.18179(7) -0.05971(12) 0.0199(3) Uani 1 1 d .
H6 H 0.8927 0.2159 -0.1093 0.024 Uiso 1 1 calc R
C7 C 0.9799(3) 0.12622(8) -0.02108(12) 0.0210(3) Uani 1 1 d .
H7 H 1.1333 0.1168 -0.0400 0.025 Uiso 1 1 calc R
C8 C 0.8438(3) 0.08720(7) 0.05117(12) 0.0196(3) Uani 1 1 d .
H8 H 0.8905 0.0471 0.0886 0.024 Uiso 1 1 calc R
C9 C 0.6263(2) 0.11872(7) 0.05730(12) 0.0178(3) Uani 1 1 d .
H9 H 0.5021 0.1034 0.0996 0.021 Uiso 1 1 calc R
C10 C 0.6268(2) 0.17740(7) -0.01118(12) 0.0180(3) Uani 1 1 d .
H10 H 0.5033 0.2081 -0.0224 0.022 Uiso 1 1 calc R
C11 C 0.9796(2) 0.36171(6) 0.01858(11) 0.0119(2) Uani 1 1 d .
H11 H 0.8182 0.3607 0.0021 0.014 Uiso 1 1 calc R
C12 C 1.1399(2) 0.40356(6) -0.02613(10) 0.0114(2) Uani 1 1 d .
C13 C 1.1069(2) 0.45550(6) -0.11294(10) 0.0118(2) Uani 1 1 d .
C14 C 1.2875(2) 0.49737(7) -0.13997(11) 0.0143(2) Uani 1 1 d .
H14 H 1.4358 0.4924 -0.1036 0.017 Uiso 1 1 calc R
C15 C 1.2459(2) 0.54650(7) -0.22130(12) 0.0162(3) Uani 1 1 d .
H15 H 1.3650 0.5763 -0.2405 0.019 Uiso 1 1 calc R
C16 C 1.0283(2) 0.55167(7) -0.27435(12) 0.0174(3) Uani 1 1 d .
H16 H 0.9951 0.5847 -0.3305 0.021 Uiso 1 1 calc R
C17 C 0.8609(2) 0.50704(7) -0.24270(12) 0.0175(3) Uani 1 1 d .
H17 H 0.7126 0.5102 -0.2798 0.021 Uiso 1 1 calc R

loop_
_atom_site_aniso_label
_atom_site_aniso_U_11
_atom_site_aniso_U_22
_atom_site_aniso_U_33
_atom_site_aniso_U_23
_atom_site_aniso_U_13
_atom_site_aniso_U_12
Fe1 0.01101(11) 0.01049(11) 0.00981(11) 0.00050(6) -0.00090(7) -0.00042(6)
N1 0.0099(5) 0.0115(5) 0.0131(5) 0.0000(4) -0.0005(4) -0.0002(4)
N2 0.0105(5) 0.0144(5) 0.0187(5) 0.0016(4) -0.0006(4) -0.0016(4)
N3 0.0132(5) 0.0126(5) 0.0164(5) 0.0011(4) -0.0003(4) -0.0008(4)
N4 0.0132(5) 0.0173(5) 0.0152(5) 0.0003(4) -0.0004(4) -0.0005(4)
C1 0.0124(5) 0.0110(5) 0.0108(5) -0.0001(4) -0.0009(4) -0.0001(4)
C2 0.0124(5) 0.0134(6) 0.0132(6) -0.0009(5) -0.0029(4) 0.0012(4)
C3 0.0170(6) 0.0138(6) 0.0117(6) 0.0010(5) -0.0036(5) 0.0010(5)
C4 0.0161(6) 0.0152(6) 0.0109(6) 0.0005(5) 0.0013(5) 0.0000(5)
C5 0.0129(6) 0.0130(6) 0.0125(6) -0.0001(4) 0.0004(4) 0.0008(4)
C6 0.0265(8) 0.0224(7) 0.0107(6) 0.0001(5) -0.0015(5) -0.0076(5)
C7 0.0182(6) 0.0274(7) 0.0175(7) -0.0094(6) 0.0004(5) -0.0005(5)
C8 0.0255(7) 0.0133(6) 0.0195(7) -0.0032(5) -0.0052(5) 0.0006(5)
C9 0.0187(6) 0.0175(6) 0.0171(6) -0.0025(5) -0.0004(5) -0.0063(5)
C10 0.0176(7) 0.0182(7) 0.0173(7) -0.0019(5) -0.0067(5) 0.0001(5)
C11 0.0112(5) 0.0127(6) 0.0118(6) -0.0001(4) -0.0005(4) 0.0008(4)
C12 0.0122(6) 0.0107(5) 0.0114(6) -0.0025(4) 0.0010(4) 0.0001(4)
C13 0.0136(6) 0.0105(6) 0.0113(6) -0.0017(4) 0.0011(5) 0.0009(4)
C14 0.0133(6) 0.0141(6) 0.0156(6) 0.0000(5) 0.0003(4) -0.0002(5)
C15 0.0182(6) 0.0140(6) 0.0166(6) 0.0008(5) 0.0037(5) -0.0016(5)
C16 0.0217(7) 0.0166(6) 0.0139(6) 0.0035(5) 0.0019(5) 0.0034(5)
C17 0.0153(6) 0.0211(7) 0.0160(6) 0.0016(5) -0.0021(5) 0.0024(5)

loop_
_atom_type_symbol
_atom_type_description
_atom_type_scat_dispersion_real
_atom_type_scat_dispersion_imag
_atom_type_scat_source
C C 0.0033 0.0016 'International Tables Vol C Tables 4.2.6.8 and 6.1.1.4'
H H 0.0000 0.0000 'International Tables Vol C Tables 4.2.6.8 and 6.1.1.4'
N N 0.0061 0.0033 'International Tables Vol C Tables 4.2.6.8 and 6.1.1.4'
Fe Fe 0.3463 0.8444 'International Tables Vol C Tables 4.2.6.8 and 6.1.1.4'

loop_
_geom_angle_atom_site_label_1
_geom_angle_atom_site_label_2
_geom_angle_atom_site_label_3
_geom_angle
C1 Fe1 C10 122.27(5)
C1 Fe1 C9 157.91(5)
C10 Fe1 C9 40.84(6)
C1 Fe1 C6 108.07(5)
C10 Fe1 C6 40.69(6)
C9 Fe1 C6 68.44(6)
C1 Fe1 C2 40.95(5)
C10 Fe1 C2 158.81(6)
C9 Fe1 C2 159.26(6)
C6 Fe1 C2 123.21(6)
C1 Fe1 C4 68.11(5)
C10 Fe1 C4 122.15(6)
C9 Fe1 C4 106.75(6)
C6 Fe1 C4 158.64(6)
C2 Fe1 C4 68.63(5)
C1 Fe1 C5 40.80(5)
C10 Fe1 C5 106.11(5)
C9 Fe1 C5 121.29(5)
C6 Fe1 C5 122.57(6)
C2 Fe1 C5 69.26(5)
C4 Fe1 C5 40.75(5)
C1 Fe1 C8 160.39(6)
C10 Fe1 C8 68.43(6)
C9 Fe1 C8 40.51(6)
C6 Fe1 C8 68.31(6)
C2 Fe1 C8 123.63(5)
C4 Fe1 C8 122.42(6)
C5 Fe1 C8 157.62(6)
C1 Fe1 C7 124.12(6)
C10 Fe1 C7 68.46(6)
C9 Fe1 C7 68.36(6)
C6 Fe1 C7 40.60(6)
C2 Fe1 C7 108.25(6)
C4 Fe1 C7 158.90(6)
C5 Fe1 C7 159.50(6)
C8 Fe1 C7 40.65(6)
C1 Fe1 C3 68.20(5)
C10 Fe1 C3 158.76(6)
C9 Fe1 C3 122.85(6)
C6 Fe1 C3 159.31(6)
C2 Fe1 C3 40.60(5)
C4 Fe1 C3 40.75(5)
C5 Fe1 C3 68.83(5)
C8 Fe1 C3 107.96(6)
C7 Fe1 C3 123.35(6)
C11 N1 N2 111.04(11)
C11 N1 C1 129.65(11)
N2 N1 C1 119.31(11)
N3 N2 N1 107.04(10)
N2 N3 C12 109.09(11)
C17 N4 C13 116.93(12)
N1 C1 C5 125.53(11)
N1 C1 C2 124.73(11)
C5 C1 C2 109.71(11)
N1 C1 Fe1 127.41(9)
C5 C1 Fe1 70.44(7)
C2 C1 Fe1 70.21(7)
C3 C2 C1 106.97(11)
C3 C2 Fe1 70.03(7)
C1 C2 Fe1 68.83(7)
C2 C3 C4 108.06(11)
C2 C3 Fe1 69.37(7)
C4 C3 Fe1 69.30(7)
C5 C4 C3 108.76(11)
C5 C4 Fe1 69.76(7)
C3 C4 Fe1 69.95(8)
C1 C5 C4 106.49(11)
C1 C5 Fe1 68.77(7)
C4 C5 Fe1 69.49(7)
C10 C6 C7 108.14(13)
C10 C6 Fe1 69.43(8)
C7 C6 Fe1 69.88(8)
C6 C7 C8 107.85(13)
C6 C7 Fe1 69.53(8)
C8 C7 Fe1 69.67(8)
C9 C8 C7 108.08(13)
C9 C8 Fe1 69.49(8)
C7 C8 Fe1 69.68(8)
C8 C9 C10 108.06(12)
C8 C9 Fe1 70.00(8)
C10 C9 Fe1 69.44(8)
C6 C10 C9 107.87(12)
C6 C10 Fe1 69.89(8)
C9 C10 Fe1 69.73(8)
N1 C11 C12 104.14(11)
N3 C12 C11 108.68(11)
N3 C12 C13 122.10(11)
C11 C12 C13 129.17(12)
N4 C13 C14 123.10(12)
N4 C13 C12 116.05(11)
C14 C13 C12 120.85(11)
C15 C14 C13 118.51(12)
C14 C15 C16 119.27(12)
C17 C16 C15 117.86(12)
N4 C17 C16 124.31(13)

loop_
_geom_bond_atom_site_label_1
_geom_bond_atom_site_label_2
_geom_bond_distance
Fe1 C1 2.0314(12)
Fe1 C10 2.0432(14)
Fe1 C9 2.0470(13)
Fe1 C6 2.0493(15)
Fe1 C2 2.0498(13)
Fe1 C4 2.0501(13)
Fe1 C5 2.0536(13)
Fe1 C8 2.0537(14)
Fe1 C7 2.0539(14)
Fe1 C3 2.0587(13)
N1 C11 1.3535(16)
N1 N2 1.3577(15)
N1 C1 1.4164(16)
N2 N3 1.3113(16)
N3 C12 1.3634(16)
N4 C17 1.3403(18)
N4 C13 1.3471(16)
C1 C5 1.4240(17)
C1 C2 1.4278(17)
C2 C3 1.4254(18)
C3 C4 1.4304(18)
C4 C5 1.4287(18)
C6 C10 1.423(2)
C6 C7 1.423(2)
C7 C8 1.427(2)
C8 C9 1.420(2)
C9 C10 1.427(2)
C11 C12 1.3787(17)
C12 C13 1.4669(17)
C13 C14 1.3944(18)
C14 C15 1.3882(18)
C15 C16 1.389(2)
C16 C17 1.3871(19)

loop_
_geom_hbond_atom_site_label_D
_geom_hbond_atom_site_label_H
_geom_hbond_atom_site_label_A
_geom_hbond_distance_DH
_geom_hbond_distance_HA
_geom_hbond_distance_DA
_geom_hbond_angle_DHA
_geom_hbond_site_symmetry_A
C5 H5 N2 0.95 2.50 3.3885(17) 154.8 1_455
